data_1551682
loop_
_publ_author_name
'AKUTSU, Hiroki'
'YAMADA, Jun-ichi'
'NAKATSUJI, Shin'ichi'
'TURNER, Scott S.'

_publ_section_title
;
 One-Dimensional Anionic Metal-Organic Chain Generated from
 (Tetraphenylphosphonium)2benzoquinonediiminedisulfonate and CuI
;
_journal_issue 0
_journal_name_full 'X-ray Structure Analysis Online'
_journal_page_first 41
_journal_paper_doi 10.2116/xraystruct.29.41
_journal_volume 29
_journal_year 2013
_chemical_formula_moiety '(C24 H20 P)2, (Cu I), (C6 H4 N2 O6 S2), 0.34(H2 O)'
_chemical_formula_sum 'C54 H44.68 Cu I N2 O6.34 P2 S2'
_chemical_formula_weight 1139.59
_space_group_IT_number 14
_space_group_name_Hall '-P 2ybc'
_space_group_name_H-M_alt 'P 1 21/c 1'
_symmetry_cell_setting monoclinic
_symmetry_Int_Tables_number 14
_symmetry_space_group_name_Hall '-P 2ybc'
_symmetry_space_group_name_H-M 'P 1 21/c 1'
_atom_sites_solution_hydrogens geom
_atom_sites_solution_primary direct
_atom_sites_solution_secondary difmap
_cell_angle_alpha 90.0000
_cell_angle_beta 97.146(3)
_cell_angle_gamma 90.0000
_cell_formula_units_Z 4
_cell_length_a 16.7521(19)
_cell_length_b 13.8506(16)
_cell_length_c 22.607(3)
_cell_measurement_reflns_used 13230
_cell_measurement_temperature 295
_cell_measurement_theta_max 30.31
_cell_measurement_theta_min 1.73
_cell_volume 5204.7(11)
_computing_cell_refinement CrystalClear
_computing_data_collection 'CrystalClear (Rigaku Inc., 2008)'
_computing_data_reduction CrystalClear
_computing_molecular_graphics 'CrystalStructure 4.0'
_computing_publication_material 'CrystalStructure 4.0 (Rigaku, 2010)'
_computing_structure_refinement 'SHELXL97 (Sheldrick, 2008)'
_computing_structure_solution 'SIR92 (Altomare, et al., 1994)'
_diffrn_ambient_temperature 295
_diffrn_detector 'CCD plate'
_diffrn_detector_area_resol_mean 7.314
_diffrn_detector_type 'Rigaku Mercury 2'
_diffrn_measured_fraction_theta_full 0.978
_diffrn_measured_fraction_theta_max 0.978
_diffrn_measurement_device_type 'Rigaku MicroMax -007HF'
_diffrn_measurement_method \w
_diffrn_radiation_collimation 'Confocal mirrors, VHF Varimax '
_diffrn_radiation_type 'Mo K\a'
_diffrn_radiation_wavelength 0.71075
_diffrn_reflns_av_R_equivalents 0.0449
_diffrn_reflns_limit_h_max 21
_diffrn_reflns_limit_h_min -21
_diffrn_reflns_limit_k_max 17
_diffrn_reflns_limit_k_min -17
_diffrn_reflns_limit_l_max 28
_diffrn_reflns_limit_l_min -26
_diffrn_reflns_number 43402
_diffrn_reflns_theta_full 27.50
_diffrn_reflns_theta_max 27.50
_diffrn_standards_number 0
_exptl_absorpt_coefficient_mu 1.206
_exptl_absorpt_correction_T_max 0.886
_exptl_absorpt_correction_T_min 0.812
_exptl_absorpt_correction_type numerical
_exptl_absorpt_process_details 'NUMABS (Rigaku, 1999)'
_exptl_crystal_colour black
_exptl_crystal_density_diffrn 1.454
_exptl_crystal_density_method 'not measured'
_exptl_crystal_description block
_exptl_crystal_F_000 2309.60
_exptl_crystal_size_max 0.170
_exptl_crystal_size_mid 0.100
_exptl_crystal_size_min 0.100
_refine_diff_density_max 0.880
_refine_diff_density_min -0.870
_refine_ls_extinction_method none
_refine_ls_goodness_of_fit_ref 1.111
_refine_ls_hydrogen_treatment constr
_refine_ls_number_parameters 624
_refine_ls_number_reflns 11695
_refine_ls_number_restraints 0
_refine_ls_R_factor_gt 0.0590
_refine_ls_shift/su_max 0.000
_refine_ls_structure_factor_coef Fsqd
_refine_ls_weighting_details 'w = 1/[\s^2^(Fo^2^)+(0.0683P)^2^+1.5628P] where P=(Fo^2^+2Fc^2^)/3'
_refine_ls_weighting_scheme calc
_refine_ls_wR_factor_ref 0.1624
_reflns_number_gt 8409
_reflns_number_total 11697
_reflns_threshold_expression F^2^>2.0\s(F^2^)
_cod_data_source_file 29_41_1.txt
_cod_data_source_block V130116a
_cod_original_cell_volume 5204.8(11)
_cod_database_code 1551682

loop_
_symmetry_equiv_pos_site_id
_symmetry_equiv_pos_as_xyz
1 +X,+Y,+Z
2 -X,1/2+Y,1/2-Z
3 -X,-Y,-Z
4 +X,1/2-Y,1/2+Z

loop_
_atom_site_label
_atom_site_type_symbol
_atom_site_fract_x
_atom_site_fract_y
_atom_site_fract_z
_atom_site_U_iso_or_equiv
_atom_site_adp_type
_atom_site_occupancy
_atom_site_symmetry_multiplicity
_atom_site_calc_flag
_atom_site_refinement_flags
I1 I 0.313503(18) 0.06908(3) 0.122582(13) 0.06693(13) Uani 1.0 4 d .
Cu1 Cu 0.25529(3) 0.01411(4) 0.01652(2) 0.05098(15) Uani 1.0 4 d .
S1 S 0.16727(6) 0.18252(9) -0.04080(5) 0.0593(3) Uani 1.0 4 d .
S2 S 0.32302(6) -0.18811(7) 0.00883(5) 0.0521(3) Uani 1.0 4 d .
P1 P -0.02691(7) 0.00611(8) 0.32340(5) 0.0528(3) Uani 1.0 4 d .
P2 P 0.49840(7) -0.00302(9) 0.32064(5) 0.0586(3) Uani 1.0 4 d .
O1 O 0.25362(17) 0.1813(3) -0.04010(16) 0.0808(11) Uani 1.0 4 d .
O2 O 0.1230(2) 0.1847(3) -0.09898(15) 0.0883(12) Uani 1.0 4 d .
O3 O 0.1387(2) 0.2494(3) 0.00007(18) 0.0846(11) Uani 1.0 4 d .
O4 O 0.36143(19) -0.2158(3) 0.06637(14) 0.0700(9) Uani 1.0 4 d .
O5 O 0.3528(3) -0.2376(3) -0.03946(16) 0.0858(11) Uani 1.0 4 d .
O6 O 0.23702(17) -0.1827(3) 0.00490(17) 0.0766(10) Uani 1.0 4 d .
O7 O 0.1760(9) -0.0908(16) -0.1198(7) 0.159(11) Uani 0.340(15) 4 d .
N1 N 0.15122(18) 0.0675(3) -0.01341(14) 0.0471(8) Uani 1.0 4 d .
N2 N 0.34640(17) -0.0675(3) -0.00016(13) 0.0436(7) Uani 1.0 4 d .
C1 C -0.0949(3) -0.0925(3) 0.30816(19) 0.0545(10) Uani 1.0 4 d .
C2 C -0.1130(3) -0.1286(4) 0.2514(2) 0.0595(11) Uani 1.0 4 d .
C3 C -0.1685(3) -0.2013(4) 0.2402(3) 0.0735(14) Uani 1.0 4 d .
C4 C -0.2061(3) -0.2394(4) 0.2854(3) 0.0790(15) Uani 1.0 4 d .
C5 C -0.1866(4) -0.2067(4) 0.3427(3) 0.0764(14) Uani 1.0 4 d .
C6 C -0.1310(3) -0.1342(4) 0.3545(2) 0.0683(13) Uani 1.0 4 d .
C7 C -0.0794(3) 0.1125(3) 0.34035(18) 0.0533(10) Uani 1.0 4 d .
C8 C -0.1556(3) 0.1086(4) 0.3587(2) 0.0632(11) Uani 1.0 4 d .
C9 C -0.1919(4) 0.1936(4) 0.3741(2) 0.0756(14) Uani 1.0 4 d .
C10 C -0.1539(4) 0.2808(4) 0.3705(2) 0.0733(14) Uani 1.0 4 d .
C11 C -0.0798(4) 0.2851(4) 0.3517(3) 0.0726(14) Uani 1.0 4 d .
C12 C -0.0414(3) 0.2022(4) 0.3368(2) 0.0652(12) Uani 1.0 4 d .
C13 C 0.0460(3) -0.0277(4) 0.3841(2) 0.0620(11) Uani 1.0 4 d .
C14 C 0.0791(4) 0.0404(4) 0.4256(3) 0.0776(14) Uani 1.0 4 d .
C15 C 0.1382(4) 0.0131(6) 0.4712(3) 0.103(2) Uani 1.0 4 d .
C16 C 0.1624(5) -0.0814(6) 0.4748(3) 0.113(3) Uani 1.0 4 d .
C17 C 0.1310(4) -0.1490(5) 0.4349(4) 0.109(3) Uani 1.0 4 d .
C18 C 0.0716(4) -0.1226(4) 0.3896(3) 0.0900(17) Uani 1.0 4 d .
C19 C 0.0224(3) 0.0308(4) 0.2593(2) 0.0611(11) Uani 1.0 4 d .
C20 C 0.1011(3) 0.0031(4) 0.2574(3) 0.0759(14) Uani 1.0 4 d .
C21 C 0.1386(5) 0.0197(5) 0.2079(4) 0.0979(19) Uani 1.0 4 d .
C22 C 0.0964(5) 0.0636(5) 0.1603(3) 0.095(2) Uani 1.0 4 d .
C23 C 0.0184(5) 0.0910(5) 0.1596(3) 0.0922(18) Uani 1.0 4 d .
C24 C -0.0200(4) 0.0754(4) 0.2111(3) 0.0815(16) Uani 1.0 4 d .
C25 C 0.4259(3) -0.0950(4) 0.29876(19) 0.0605(11) Uani 1.0 4 d .
C26 C 0.4009(3) -0.1135(4) 0.2386(2) 0.0667(12) Uani 1.0 4 d .
C27 C 0.3389(4) -0.1760(4) 0.2227(3) 0.0796(15) Uani 1.0 4 d .
C28 C 0.2995(4) -0.2196(5) 0.2649(3) 0.0921(18) Uani 1.0 4 d .
C29 C 0.3231(4) -0.2022(5) 0.3245(3) 0.0887(17) Uani 1.0 4 d .
C30 C 0.3867(3) -0.1417(4) 0.3418(3) 0.0727(13) Uani 1.0 4 d .
C31 C 0.4455(3) 0.1056(4) 0.33365(19) 0.0601(11) Uani 1.0 4 d .
C32 C 0.3656(3) 0.1025(4) 0.3439(2) 0.0705(13) Uani 1.0 4 d .
C33 C 0.3281(4) 0.1870(5) 0.3581(3) 0.0802(16) Uani 1.0 4 d .
C34 C 0.3686(4) 0.2725(5) 0.3615(3) 0.0827(17) Uani 1.0 4 d .
C35 C 0.4475(4) 0.2765(4) 0.3508(3) 0.0887(17) Uani 1.0 4 d .
C36 C 0.4864(4) 0.1935(4) 0.3370(3) 0.0758(14) Uani 1.0 4 d .
C37 C 0.5596(3) -0.0411(4) 0.3875(2) 0.0646(12) Uani 1.0 4 d .
C38 C 0.5806(4) 0.0248(5) 0.4335(3) 0.0819(16) Uani 1.0 4 d .
C39 C 0.6284(5) -0.0073(6) 0.4839(3) 0.108(3) Uani 1.0 4 d .
C40 C 0.6555(4) -0.1013(6) 0.4879(3) 0.105(3) Uani 1.0 4 d .
C41 C 0.6347(4) -0.1651(5) 0.4426(3) 0.0932(18) Uani 1.0 4 d .
C42 C 0.5870(4) -0.1354(4) 0.3925(3) 0.0799(15) Uani 1.0 4 d .
C43 C 0.5602(3) 0.0194(4) 0.2622(2) 0.0603(11) Uani 1.0 4 d .
C44 C 0.6374(3) -0.0155(4) 0.2652(3) 0.0718(13) Uani 1.0 4 d .
C45 C 0.6811(4) -0.0004(5) 0.2181(3) 0.0866(17) Uani 1.0 4 d .
C46 C 0.6482(4) 0.0466(5) 0.1683(3) 0.0850(16) Uani 1.0 4 d .
C47 C 0.5711(4) 0.0827(5) 0.1648(3) 0.0827(16) Uani 1.0 4 d .
C48 C 0.5272(3) 0.0698(4) 0.2117(3) 0.0690(13) Uani 1.0 4 d .
C49 C 0.0773(2) 0.0385(3) -0.00778(16) 0.0446(9) Uani 1.0 4 d .
C50 C 0.0056(2) 0.0978(3) -0.01817(18) 0.0497(10) Uani 1.0 4 d .
C51 C 0.0674(3) -0.0599(3) 0.01101(18) 0.0486(9) Uani 1.0 4 d .
C52 C 0.4215(2) -0.0390(3) -0.00027(16) 0.0425(8) Uani 1.0 4 d .
C53 C 0.4350(2) 0.0630(3) -0.00812(17) 0.0463(9) Uani 1.0 4 d .
C54 C 0.4915(2) -0.1016(3) 0.00720(17) 0.0470(9) Uani 1.0 4 d .
H2 H -0.0874 -0.1037 0.2205 0.0714 Uiso 1.0 4 calc R
H3 H -0.1807 -0.2248 0.2016 0.0882 Uiso 1.0 4 calc R
H4 H -0.2447 -0.2874 0.2773 0.0948 Uiso 1.0 4 calc R
H5 H -0.2110 -0.2337 0.3735 0.0916 Uiso 1.0 4 calc R
H6 H -0.1173 -0.1127 0.3934 0.0819 Uiso 1.0 4 calc R
H7A H 0.1920 -0.1159 -0.0871 0.1912 Uiso 0.340(15) 4 calc R
H7B H 0.1814 -0.0313 -0.1172 0.1912 Uiso 0.340(15) 4 calc R
H8 H -0.1819 0.0497 0.3606 0.0759 Uiso 1.0 4 calc R
H9 H -0.2425 0.1914 0.3870 0.0907 Uiso 1.0 4 calc R
H10 H -0.1788 0.3372 0.3809 0.0880 Uiso 1.0 4 calc R
H11 H -0.0547 0.3445 0.3490 0.0871 Uiso 1.0 4 calc R
H12 H 0.0094 0.2057 0.3244 0.0783 Uiso 1.0 4 calc R
H14 H 0.0617 0.1042 0.4227 0.0931 Uiso 1.0 4 calc R
H15 H 0.1608 0.0582 0.4988 0.1240 Uiso 1.0 4 calc R
H16 H 0.2017 -0.0999 0.5054 0.1356 Uiso 1.0 4 calc R
H17 H 0.1492 -0.2124 0.4380 0.1309 Uiso 1.0 4 calc R
H18 H 0.0489 -0.1689 0.3628 0.1080 Uiso 1.0 4 calc R
H20 H 0.1292 -0.0273 0.2903 0.0910 Uiso 1.0 4 calc R
H21 H 0.1918 0.0012 0.2070 0.1175 Uiso 1.0 4 calc R
H22 H 0.1218 0.0754 0.1268 0.1137 Uiso 1.0 4 calc R
H23 H -0.0092 0.1196 0.1259 0.1107 Uiso 1.0 4 calc R
H24 H -0.0730 0.0949 0.2122 0.0979 Uiso 1.0 4 calc R
H26 H 0.4265 -0.0832 0.2095 0.0800 Uiso 1.0 4 calc R
H27 H 0.3233 -0.1892 0.1825 0.0955 Uiso 1.0 4 calc R
H28 H 0.2567 -0.2610 0.2534 0.1105 Uiso 1.0 4 calc R
H29 H 0.2958 -0.2316 0.3531 0.1065 Uiso 1.0 4 calc R
H30 H 0.4037 -0.1317 0.3820 0.0873 Uiso 1.0 4 calc R
H32 H 0.3376 0.0444 0.3413 0.0846 Uiso 1.0 4 calc R
H33 H 0.2747 0.1853 0.3654 0.0962 Uiso 1.0 4 calc R
H34 H 0.3426 0.3286 0.3711 0.0993 Uiso 1.0 4 calc R
H35 H 0.4746 0.3353 0.3529 0.1065 Uiso 1.0 4 calc R
H36 H 0.5399 0.1961 0.3299 0.0909 Uiso 1.0 4 calc R
H38 H 0.5630 0.0885 0.4304 0.0983 Uiso 1.0 4 calc R
H39 H 0.6424 0.0350 0.5154 0.1292 Uiso 1.0 4 calc R
H40 H 0.6883 -0.1215 0.5219 0.1256 Uiso 1.0 4 calc R
H41 H 0.6530 -0.2285 0.4458 0.1118 Uiso 1.0 4 calc R
H42 H 0.5728 -0.1788 0.3615 0.0958 Uiso 1.0 4 calc R
H44 H 0.6601 -0.0491 0.2988 0.0862 Uiso 1.0 4 calc R
H45 H 0.7337 -0.0228 0.2206 0.1039 Uiso 1.0 4 calc R
H46 H 0.6777 0.0545 0.1364 0.1021 Uiso 1.0 4 calc R
H47 H 0.5489 0.1157 0.1309 0.0992 Uiso 1.0 4 calc R
H48 H 0.4754 0.0947 0.2097 0.0829 Uiso 1.0 4 calc R
H50 H 0.0096 0.1619 -0.0297 0.0597 Uiso 1.0 4 calc R
H51 H 0.1127 -0.0989 0.0185 0.0584 Uiso 1.0 4 calc R
H53 H 0.3906 0.1038 -0.0141 0.0555 Uiso 1.0 4 calc R
H54 H 0.4854 -0.1679 0.0113 0.0564 Uiso 1.0 4 calc R

loop_
_atom_site_aniso_label
_atom_site_aniso_U_11
_atom_site_aniso_U_22
_atom_site_aniso_U_33
_atom_site_aniso_U_12
_atom_site_aniso_U_13
_atom_site_aniso_U_23
I1 0.0591(2) 0.0824(3) 0.0597(2) 0.01581(15) 0.00900(15) -0.00169(14)
Cu1 0.0291(3) 0.0581(4) 0.0662(4) 0.00059(19) 0.0074(2) 0.0097(3)
S1 0.0376(5) 0.0645(7) 0.0754(7) -0.0064(5) 0.0053(5) 0.0242(6)
S2 0.0401(5) 0.0472(6) 0.0701(7) -0.0101(4) 0.0115(5) -0.0057(5)
P1 0.0513(6) 0.0450(6) 0.0627(7) 0.0029(5) 0.0096(5) -0.0024(5)
P2 0.0600(7) 0.0550(7) 0.0587(7) 0.0100(6) -0.0017(6) -0.0021(5)
O1 0.0377(15) 0.086(3) 0.119(3) -0.0106(16) 0.0134(17) 0.039(2)
O2 0.068(3) 0.117(4) 0.076(3) -0.015(2) -0.0052(18) 0.045(2)
O3 0.078(3) 0.056(2) 0.125(3) -0.0061(18) 0.031(3) -0.001(2)
O4 0.067(2) 0.064(2) 0.077(2) -0.0122(16) 0.0043(17) 0.0169(16)
O5 0.096(3) 0.071(3) 0.097(3) -0.014(2) 0.037(2) -0.0346(19)
O6 0.0401(16) 0.068(3) 0.123(3) -0.0125(15) 0.0120(17) 0.0010(19)
O7 0.093(12) 0.27(3) 0.115(14) 0.019(12) 0.014(10) -0.022(12)
N1 0.0336(15) 0.055(2) 0.0529(19) -0.0063(13) 0.0051(14) 0.0109(15)
N2 0.0320(15) 0.0503(19) 0.0491(18) -0.0015(13) 0.0081(13) 0.0004(14)
C1 0.053(3) 0.045(3) 0.066(3) 0.0048(18) 0.009(2) -0.0039(19)
C2 0.055(3) 0.056(3) 0.068(3) 0.001(2) 0.010(2) -0.001(2)
C3 0.079(4) 0.069(4) 0.074(3) -0.014(3) 0.012(3) 0.001(3)
C4 0.066(3) 0.061(4) 0.109(5) -0.008(3) 0.010(3) -0.007(3)
C5 0.081(4) 0.057(3) 0.095(4) -0.005(3) 0.026(3) 0.012(3)
C6 0.084(4) 0.052(3) 0.070(3) -0.005(3) 0.016(3) -0.002(3)
C7 0.053(3) 0.051(3) 0.055(3) 0.0029(19) 0.0034(19) 0.0004(19)
C8 0.064(3) 0.059(3) 0.068(3) 0.010(3) 0.015(3) 0.004(3)
C9 0.071(3) 0.083(4) 0.074(3) 0.029(3) 0.013(3) 0.000(3)
C10 0.092(4) 0.053(3) 0.071(3) 0.027(3) -0.006(3) -0.016(3)
C11 0.079(4) 0.052(3) 0.082(4) 0.010(3) -0.009(3) -0.011(3)
C12 0.054(3) 0.055(3) 0.084(3) 0.008(2) 0.001(3) -0.005(3)
C13 0.058(3) 0.048(3) 0.078(3) 0.010(2) 0.001(3) 0.002(3)
C14 0.079(4) 0.068(4) 0.083(4) 0.017(3) -0.002(3) -0.003(3)
C15 0.106(5) 0.101(5) 0.092(4) 0.027(4) -0.032(4) -0.010(4)
C16 0.118(6) 0.111(6) 0.097(5) 0.030(5) -0.038(5) 0.008(4)
C17 0.102(5) 0.077(5) 0.142(6) 0.031(4) -0.010(5) 0.015(4)
C18 0.085(4) 0.057(4) 0.120(5) 0.013(3) -0.016(4) 0.003(3)
C19 0.066(3) 0.051(3) 0.069(3) -0.007(2) 0.017(3) -0.007(3)
C20 0.067(3) 0.070(4) 0.095(4) -0.009(3) 0.029(3) -0.007(3)
C21 0.091(5) 0.090(5) 0.119(6) -0.018(4) 0.040(5) -0.018(4)
C22 0.106(5) 0.090(5) 0.098(5) -0.035(4) 0.054(4) -0.024(4)
C23 0.120(6) 0.084(5) 0.073(4) -0.024(4) 0.012(4) 0.002(3)
C24 0.088(4) 0.085(4) 0.074(4) -0.008(3) 0.020(3) -0.001(3)
C25 0.064(3) 0.058(3) 0.058(3) 0.014(3) -0.000(3) 0.001(2)
C26 0.068(3) 0.070(3) 0.060(3) 0.000(3) -0.002(3) 0.008(3)
C27 0.083(4) 0.082(4) 0.069(3) -0.005(3) -0.011(3) 0.002(3)
C28 0.084(4) 0.086(5) 0.101(5) -0.019(4) -0.012(4) 0.013(4)
C29 0.095(5) 0.082(4) 0.088(4) -0.013(4) 0.005(4) 0.016(3)
C30 0.078(4) 0.070(4) 0.069(3) -0.000(3) 0.004(3) 0.004(3)
C31 0.062(3) 0.055(3) 0.062(3) 0.010(2) -0.000(2) 0.002(2)
C32 0.071(3) 0.067(4) 0.072(3) 0.017(3) 0.004(3) 0.008(3)
C33 0.080(4) 0.087(4) 0.076(4) 0.033(3) 0.017(3) 0.018(3)
C34 0.112(5) 0.066(4) 0.073(4) 0.038(4) 0.025(4) 0.009(3)
C35 0.122(6) 0.054(3) 0.094(4) 0.005(4) 0.030(4) -0.011(3)
C36 0.074(4) 0.063(4) 0.089(4) 0.003(3) 0.007(3) -0.003(3)
C37 0.066(3) 0.063(3) 0.063(3) 0.016(3) 0.002(3) 0.004(3)
C38 0.088(4) 0.086(4) 0.066(3) 0.021(3) -0.012(3) -0.018(3)
C39 0.112(5) 0.130(7) 0.074(4) 0.034(5) -0.018(4) -0.018(4)
C40 0.090(5) 0.147(7) 0.072(4) 0.040(5) -0.007(4) 0.018(4)
C41 0.101(5) 0.092(5) 0.083(4) 0.033(4) -0.001(4) 0.019(4)
C42 0.089(4) 0.072(4) 0.075(4) 0.023(3) -0.004(3) 0.006(3)
C43 0.057(3) 0.059(3) 0.063(3) 0.000(2) 0.002(3) -0.005(2)
C44 0.062(3) 0.061(3) 0.090(4) 0.007(3) 0.002(3) -0.004(3)
C45 0.064(4) 0.080(4) 0.119(5) 0.001(3) 0.024(4) -0.006(4)
C46 0.087(4) 0.080(4) 0.092(4) -0.012(4) 0.028(4) -0.008(4)
C47 0.090(4) 0.093(5) 0.062(3) -0.005(4) -0.003(3) 0.005(3)
C48 0.061(3) 0.076(4) 0.067(3) 0.004(3) -0.001(3) 0.004(3)
C49 0.0310(17) 0.052(3) 0.050(2) 0.0021(16) 0.0035(16) 0.0089(17)
C50 0.0315(18) 0.050(3) 0.067(3) 0.0003(16) 0.0032(17) 0.0158(19)
C51 0.0331(18) 0.050(3) 0.063(3) 0.0035(16) 0.0083(17) 0.0103(18)
C52 0.0286(16) 0.046(2) 0.054(2) -0.0021(15) 0.0101(15) 0.0045(17)
C53 0.0332(18) 0.045(3) 0.062(3) 0.0024(15) 0.0122(17) 0.0059(17)
C54 0.0352(18) 0.043(2) 0.065(3) -0.0002(15) 0.0140(17) 0.0057(18)

loop_
_atom_type_symbol
_atom_type_description
_atom_type_scat_dispersion_real
_atom_type_scat_dispersion_imag
_atom_type_scat_source
C C 0.0033 0.0016
;
International Tables for Crystallography
(1992, Vol. C, Tables 4.2.6.8 and 6.1.1.4)
;
H H 0.0000 0.0000
;
International Tables for Crystallography
(1992, Vol. C, Table 6.1.1.4)
;
Cu Cu 0.3201 1.2651
;
International Tables for Crystallography
(1992, Vol. C, Tables 4.2.6.8 and 6.1.1.4)
;
I I -0.4742 1.8119
;
International Tables for Crystallography
(1992, Vol. C, Tables 4.2.6.8 and 6.1.1.4)
;
N N 0.0061 0.0033
;
International Tables for Crystallography
(1992, Vol. C, Tables 4.2.6.8 and 6.1.1.4)
;
O O 0.0106 0.0060
;
International Tables for Crystallography
(1992, Vol. C, Tables 4.2.6.8 and 6.1.1.4)
;
P P 0.1023 0.0942
;
International Tables for Crystallography
(1992, Vol. C, Tables 4.2.6.8 and 6.1.1.4)
;
S S 0.1246 0.1234
;
International Tables for Crystallography
(1992, Vol. C, Tables 4.2.6.8 and 6.1.1.4)
;

loop_
_geom_angle_atom_site_label_1
_geom_angle_atom_site_label_2
_geom_angle_atom_site_label_3
_geom_angle
_geom_angle_publ_flag
_geom_angle_site_symmetry_1
_geom_angle_site_symmetry_3
I1 Cu1 N1 115.50(10) yes . .
I1 Cu1 N2 97.72(9) yes . .
N1 Cu1 N2 146.73(13) yes . .
O1 S1 O2 114.5(3) yes . .
O1 S1 O3 114.5(2) yes . .
O1 S1 N1 100.59(19) yes . .
O2 S1 O3 113.8(3) yes . .
O2 S1 N1 105.1(2) yes . .
O3 S1 N1 106.5(2) yes . .
O4 S2 O5 113.9(2) yes . .
O4 S2 O6 113.9(3) yes . .
O4 S2 N2 106.42(17) yes . .
O5 S2 O6 114.9(3) yes . .
O5 S2 N2 105.48(19) yes . .
O6 S2 N2 100.48(18) yes . .
C1 P1 C7 110.8(2) yes . .
C1 P1 C13 107.9(2) yes . .
C1 P1 C19 109.8(3) yes . .
C7 P1 C13 111.1(2) yes . .
C7 P1 C19 107.8(2) yes . .
C13 P1 C19 109.5(3) yes . .
C25 P2 C31 108.2(3) yes . .
C25 P2 C37 108.7(3) yes . .
C25 P2 C43 110.6(3) yes . .
C31 P2 C37 110.5(3) yes . .
C31 P2 C43 108.4(3) yes . .
C37 P2 C43 110.3(3) yes . .
Cu1 N1 S1 107.53(16) yes . .
Cu1 N1 C49 131.6(3) yes . .
S1 N1 C49 120.0(3) yes . .
Cu1 N2 S2 109.78(16) yes . .
Cu1 N2 C52 126.1(3) yes . .
S2 N2 C52 121.2(3) yes . .
P1 C1 C2 121.3(4) yes . .
P1 C1 C6 119.8(4) yes . .
C2 C1 C6 118.9(4) yes . .
C1 C2 C3 120.4(5) yes . .
C2 C3 C4 120.5(5) yes . .
C3 C4 C5 119.9(5) yes . .
C4 C5 C6 120.1(6) yes . .
C1 C6 C5 120.1(5) yes . .
P1 C7 C8 121.8(4) yes . .
P1 C7 C12 118.7(4) yes . .
C8 C7 C12 119.4(5) yes . .
C7 C8 C9 119.2(5) yes . .
C8 C9 C10 120.6(5) yes . .
C9 C10 C11 120.3(5) yes . .
C10 C11 C12 120.7(5) yes . .
C7 C12 C11 119.7(5) yes . .
P1 C13 C14 121.1(4) yes . .
P1 C13 C18 119.6(4) yes . .
C14 C13 C18 119.3(5) yes . .
C13 C14 C15 120.1(6) yes . .
C14 C15 C16 118.9(6) yes . .
C15 C16 C17 122.0(7) yes . .
C16 C17 C18 119.5(7) yes . .
C13 C18 C17 120.2(6) yes . .
P1 C19 C20 120.8(4) yes . .
P1 C19 C24 118.9(5) yes . .
C20 C19 C24 120.2(5) yes . .
C19 C20 C21 121.1(6) yes . .
C20 C21 C22 118.4(7) yes . .
C21 C22 C23 122.7(7) yes . .
C22 C23 C24 118.9(6) yes . .
C19 C24 C23 118.6(6) yes . .
P2 C25 C26 120.7(4) yes . .
P2 C25 C30 119.9(4) yes . .
C26 C25 C30 118.9(5) yes . .
C25 C26 C27 119.9(5) yes . .
C26 C27 C28 120.8(5) yes . .
C27 C28 C29 120.2(6) yes . .
C28 C29 C30 120.1(6) yes . .
C25 C30 C29 120.0(5) yes . .
P2 C31 C32 120.6(4) yes . .
P2 C31 C36 119.6(4) yes . .
C32 C31 C36 119.7(5) yes . .
C31 C32 C33 119.2(5) yes . .
C32 C33 C34 120.7(6) yes . .
C33 C34 C35 120.6(6) yes . .
C34 C35 C36 119.9(6) yes . .
C31 C36 C35 119.9(6) yes . .
P2 C37 C38 119.9(4) yes . .
P2 C37 C42 119.6(4) yes . .
C38 C37 C42 120.5(5) yes . .
C37 C38 C39 118.0(6) yes . .
C38 C39 C40 120.8(6) yes . .
C39 C40 C41 120.7(6) yes . .
C40 C41 C42 119.8(6) yes . .
C37 C42 C41 120.3(5) yes . .
P2 C43 C44 121.6(4) yes . .
P2 C43 C48 118.8(4) yes . .
C44 C43 C48 119.5(5) yes . .
C43 C44 C45 119.6(5) yes . .
C44 C45 C46 120.9(6) yes . .
C45 C46 C47 120.1(6) yes . .
C46 C47 C48 119.8(6) yes . .
C43 C48 C47 120.1(5) yes . .
N1 C49 C50 125.4(4) yes . .
N1 C49 C51 117.3(4) yes . .
C50 C49 C51 117.3(4) yes . .
C49 C50 C51 120.1(4) yes . 3_555
C49 C51 C50 122.6(4) yes . 3_555
N2 C52 C53 117.1(4) yes . .
N2 C52 C54 125.4(4) yes . .
C53 C52 C54 117.5(3) yes . .
C52 C53 C54 123.0(4) yes . 3_655
C52 C54 C53 119.5(4) yes . 3_655
H7A O7 H7B 109.504 no . .
C1 C2 H2 119.817 no . .
C3 C2 H2 119.817 no . .
C2 C3 H3 119.767 no . .
C4 C3 H3 119.755 no . .
C3 C4 H4 120.026 no . .
C5 C4 H4 120.038 no . .
C4 C5 H5 119.960 no . .
C6 C5 H5 119.962 no . .
C1 C6 H6 119.934 no . .
C5 C6 H6 119.949 no . .
C7 C8 H8 120.402 no . .
C9 C8 H8 120.398 no . .
C8 C9 H9 119.672 no . .
C10 C9 H9 119.681 no . .
C9 C10 H10 119.858 no . .
C11 C10 H10 119.844 no . .
C10 C11 H11 119.652 no . .
C12 C11 H11 119.637 no . .
C7 C12 H12 120.145 no . .
C11 C12 H12 120.152 no . .
C13 C14 H14 119.970 no . .
C15 C14 H14 119.962 no . .
C14 C15 H15 120.561 no . .
C16 C15 H15 120.569 no . .
C15 C16 H16 118.972 no . .
C17 C16 H16 118.979 no . .
C16 C17 H17 120.244 no . .
C18 C17 H17 120.244 no . .
C13 C18 H18 119.929 no . .
C17 C18 H18 119.916 no . .
C19 C20 H20 119.434 no . .
C21 C20 H20 119.426 no . .
C20 C21 H21 120.786 no . .
C22 C21 H21 120.773 no . .
C21 C22 H22 118.628 no . .
C23 C22 H22 118.624 no . .
C22 C23 H23 120.559 no . .
C24 C23 H23 120.563 no . .
C19 C24 H24 120.721 no . .
C23 C24 H24 120.703 no . .
C25 C26 H26 120.019 no . .
C27 C26 H26 120.038 no . .
C26 C27 H27 119.593 no . .
C28 C27 H27 119.606 no . .
C27 C28 H28 119.913 no . .
C29 C28 H28 119.898 no . .
C28 C29 H29 119.947 no . .
C30 C29 H29 119.938 no . .
C25 C30 H30 120.015 no . .
C29 C30 H30 120.025 no . .
C31 C32 H32 120.397 no . .
C33 C32 H32 120.393 no . .
C32 C33 H33 119.652 no . .
C34 C33 H33 119.655 no . .
C33 C34 H34 119.714 no . .
C35 C34 H34 119.703 no . .
C34 C35 H35 120.049 no . .
C36 C35 H35 120.046 no . .
C31 C36 H36 120.057 no . .
C35 C36 H36 120.057 no . .
C37 C38 H38 120.992 no . .
C39 C38 H38 120.992 no . .
C38 C39 H39 119.625 no . .
C40 C39 H39 119.624 no . .
C39 C40 H40 119.664 no . .
C41 C40 H40 119.647 no . .
C40 C41 H41 120.117 no . .
C42 C41 H41 120.106 no . .
C37 C42 H42 119.862 no . .
C41 C42 H42 119.859 no . .
C43 C44 H44 120.219 no . .
C45 C44 H44 120.198 no . .
C44 C45 H45 119.567 no . .
C46 C45 H45 119.551 no . .
C45 C46 H46 119.959 no . .
C47 C46 H46 119.954 no . .
C46 C47 H47 120.089 no . .
C48 C47 H47 120.080 no . .
C43 C48 H48 119.944 no . .
C47 C48 H48 119.952 no . .
C49 C50 H50 119.958 no . .
C51 C50 H50 119.964 no 3_555 .
C49 C51 H51 118.716 no . .
C50 C51 H51 118.700 no 3_555 .
C52 C53 H53 118.525 no . .
C54 C53 H53 118.519 no 3_655 .
C52 C54 H54 120.252 no . .
C53 C54 H54 120.269 no 3_655 .

loop_
_geom_bond_atom_site_label_1
_geom_bond_atom_site_label_2
_geom_bond_distance
_geom_bond_publ_flag
_geom_bond_site_symmetry_2
I1 Cu1 2.5881(6) yes .
Cu1 N1 1.936(3) yes .
Cu1 N2 1.973(3) yes .
S1 O1 1.445(3) yes .
S1 O2 1.428(4) yes .
S1 O3 1.432(4) yes .
S1 N1 1.743(4) yes .
S2 O4 1.430(4) yes .
S2 O5 1.431(4) yes .
S2 O6 1.434(3) yes .
S2 N2 1.733(4) yes .
P1 C1 1.785(5) yes .
P1 C7 1.782(5) yes .
P1 C13 1.783(5) yes .
P1 C19 1.787(6) yes .
P2 C25 1.788(5) yes .
P2 C31 1.789(5) yes .
P2 C37 1.798(5) yes .
P2 C43 1.804(5) yes .
N1 C49 1.322(5) yes .
N2 C52 1.320(5) yes .
C1 C2 1.375(7) yes .
C1 C6 1.398(7) yes .
C2 C3 1.372(7) yes .
C3 C4 1.371(8) yes .
C4 C5 1.373(8) yes .
C5 C6 1.373(7) yes .
C7 C8 1.391(7) yes .
C7 C12 1.402(7) yes .
C8 C9 1.390(8) yes .
C9 C10 1.373(8) yes .
C10 C11 1.362(8) yes .
C11 C12 1.378(7) yes .
C13 C14 1.396(7) yes .
C13 C18 1.383(8) yes .
C14 C15 1.389(8) yes .
C15 C16 1.370(11) yes .
C16 C17 1.360(10) yes .
C17 C18 1.385(9) yes .
C19 C20 1.380(8) yes .
C19 C24 1.372(7) yes .
C20 C21 1.368(10) yes .
C21 C22 1.356(10) yes .
C22 C23 1.358(11) yes .
C23 C24 1.415(9) yes .
C25 C26 1.395(6) yes .
C25 C30 1.397(7) yes .
C26 C27 1.367(8) yes .
C27 C28 1.367(9) yes .
C28 C29 1.376(9) yes .
C29 C30 1.375(8) yes .
C31 C32 1.387(8) yes .
C31 C36 1.394(7) yes .
C32 C33 1.384(8) yes .
C33 C34 1.362(9) yes .
C34 C35 1.375(10) yes .
C35 C36 1.377(8) yes .
C37 C38 1.396(7) yes .
C37 C42 1.384(8) yes .
C38 C39 1.381(8) yes .
C39 C40 1.378(12) yes .
C40 C41 1.365(10) yes .
C41 C42 1.367(8) yes .
C43 C44 1.375(7) yes .
C43 C48 1.392(7) yes .
C44 C45 1.382(9) yes .
C45 C46 1.358(9) yes .
C46 C47 1.377(9) yes .
C47 C48 1.374(9) yes .
C49 C50 1.450(5) yes .
C49 C51 1.444(6) yes .
C50 C51 1.359(6) yes 3_555
C52 C53 1.446(6) yes .
C52 C54 1.450(5) yes .
C53 C54 1.340(5) yes 3_655
O7 H7A 0.830 no .
O7 H7B 0.830 no .
C2 H2 0.930 no .
C3 H3 0.930 no .
C4 H4 0.930 no .
C5 H5 0.930 no .
C6 H6 0.930 no .
C8 H8 0.930 no .
C9 H9 0.930 no .
C10 H10 0.930 no .
C11 H11 0.930 no .
C12 H12 0.930 no .
C14 H14 0.930 no .
C15 H15 0.930 no .
C16 H16 0.930 no .
C17 H17 0.930 no .
C18 H18 0.930 no .
C20 H20 0.930 no .
C21 H21 0.930 no .
C22 H22 0.930 no .
C23 H23 0.930 no .
C24 H24 0.930 no .
C26 H26 0.930 no .
C27 H27 0.930 no .
C28 H28 0.930 no .
C29 H29 0.930 no .
C30 H30 0.930 no .
C32 H32 0.930 no .
C33 H33 0.930 no .
C34 H34 0.930 no .
C35 H35 0.930 no .
C36 H36 0.930 no .
C38 H38 0.930 no .
C39 H39 0.930 no .
C40 H40 0.930 no .
C41 H41 0.930 no .
C42 H42 0.930 no .
C44 H44 0.930 no .
C45 H45 0.930 no .
C46 H46 0.930 no .
C47 H47 0.930 no .
C48 H48 0.930 no .
C50 H50 0.930 no .
C51 H51 0.930 no .
C53 H53 0.930 no .
C54 H54 0.930 no .

loop_
_geom_contact_atom_site_label_1
_geom_contact_atom_site_label_2
_geom_contact_distance
_geom_contact_publ_flag
_geom_contact_site_symmetry_2
Cu1 O1 2.644(4) no .
Cu1 O6 2.751(4) no .
Cu1 C51 3.298(4) no .
Cu1 C53 3.201(4) no .
S1 C50 3.052(4) no .
S2 C54 3.071(4) no .
O1 C53 3.448(5) no .
O2 C49 3.054(6) no .
O2 C50 3.089(6) no .
O3 C49 3.095(6) no .
O3 C50 3.052(5) no .
O4 C52 3.108(5) no .
O4 C54 3.126(5) no .
O5 C52 3.070(6) no .
O5 C54 3.075(6) no .
O6 C51 3.329(5) no .
O6 C52 3.690(5) no .
N1 C50 3.623(5) no 3_555
N1 C51 3.670(5) no 3_555
N2 C53 3.645(5) no 3_655
N2 C54 3.604(5) no 3_655
C1 C4 2.763(7) no .
C1 C8 3.222(7) no .
C1 C18 3.172(7) no .
C1 C24 3.532(8) no .
C2 C5 2.753(8) no .
C2 C19 3.154(7) no .
C2 C24 3.405(8) no .
C3 C6 2.745(7) no .
C6 C7 3.548(7) no .
C6 C8 3.390(7) no .
C6 C13 3.304(7) no .
C6 C18 3.391(8) no .
C7 C10 2.769(7) no .
C7 C14 3.239(7) no .
C7 C24 3.242(8) no .
C8 C11 2.768(7) no .
C9 C12 2.758(8) no .
C12 C13 3.611(7) no .
C12 C14 3.481(7) no .
C12 C19 3.211(7) no .
C12 C24 3.396(8) no .
C13 C16 2.750(9) no .
C13 C20 3.148(8) no .
C14 C17 2.763(9) no .
C15 C18 2.770(9) no .
C18 C19 3.642(8) no .
C18 C20 3.547(9) no .
C19 C22 2.728(9) no .
C20 C23 2.743(8) no .
C21 C24 2.777(10) no .
C25 C28 2.763(8) no .
C25 C32 3.131(7) no .
C25 C42 3.265(7) no .
C25 C48 3.578(7) no .
C26 C29 2.759(8) no .
C26 C43 3.230(7) no .
C26 C48 3.407(8) no .
C27 C30 2.753(7) no .
C30 C31 3.575(7) no .
C30 C32 3.401(8) no .
C30 C37 3.265(7) no .
C30 C42 3.409(8) no .
C31 C34 2.757(8) no .
C31 C38 3.194(7) no .
C31 C48 3.265(7) no .
C32 C35 2.768(8) no .
C33 C36 2.754(8) no .
C36 C37 3.609(8) no .
C36 C38 3.443(8) no .
C36 C43 3.274(8) no .
C36 C48 3.451(8) no .
C37 C40 2.742(8) no .
C37 C44 3.219(8) no .
C38 C41 2.781(9) no .
C39 C42 2.747(9) no .
C42 C43 3.626(7) no .
C42 C44 3.514(8) no .
C43 C46 2.758(9) no .
C44 C47 2.758(8) no .
C45 C48 2.742(8) no .
C49 C49 2.864(5) no 3_555
C50 C50 2.845(6) no 3_555
C51 C51 2.796(6) no 3_555
C52 C52 2.841(5) no 3_655
C53 C53 2.781(5) no 3_655
C54 C54 2.850(6) no 3_655
Cu1 O7 3.515(16) no .
O1 C33 3.301(7) no 4_554
O1 C34 3.183(7) no 4_554
O1 C40 3.511(9) no 2_655
O1 C41 3.444(7) no 2_655
O2 C2 3.517(6) no 3_555
O2 C3 3.381(7) no 3_555
O2 C11 3.466(7) no 4_554
O2 C12 3.340(6) no 4_554
O3 C5 3.597(7) no 2_555
O3 C6 3.678(7) no 2_555
O3 C14 3.448(7) no 4_554
O3 C15 3.353(8) no 4_554
O4 C9 3.521(7) no 2_545
O4 C27 3.642(7) no .
O4 C35 3.503(7) no 2_645
O4 C36 3.385(6) no 2_645
O5 C29 3.166(7) no 4_544
O5 C30 3.272(7) no 4_544
O6 O7 3.145(16) no .
O6 C9 3.392(7) no 2_545
O6 C10 3.333(7) no 2_545
O6 C16 3.534(9) no 4_544
O6 C17 3.225(8) no 4_544
O7 Cu1 3.515(16) no .
O7 O6 3.145(16) no .
O7 N1 3.318(19) no .
O7 N2 3.694(14) no .
O7 C23 3.270(16) no 3_555
O7 C24 3.130(15) no 3_555
O7 C45 3.686(18) no 3_655
O7 C46 3.324(17) no 3_655
O7 C49 3.660(18) no .
O7 C51 3.685(16) no .
N1 O7 3.318(19) no .
N2 O7 3.694(14) no .
C2 O2 3.517(6) no 3_555
C3 O2 3.381(7) no 3_555
C3 C33 3.606(8) no 2_545
C4 C21 3.520(9) no 2_545
C4 C22 3.430(9) no 2_545
C5 O3 3.597(7) no 2_545
C5 C22 3.527(9) no 2_545
C6 O3 3.678(7) no 2_545
C9 O4 3.521(7) no 2_555
C9 O6 3.392(7) no 2_555
C9 C27 3.573(8) no 2_555
C9 C28 3.628(8) no 2_555
C10 O6 3.333(7) no 2_555
C10 C27 3.574(8) no 2_555
C10 C28 3.670(8) no 2_555
C10 C51 3.630(7) no 2_555
C11 O2 3.466(7) no 4_555
C11 C21 3.608(9) no 2_555
C11 C50 3.504(7) no 4_555
C12 O2 3.340(6) no 4_555
C14 O3 3.448(7) no 4_555
C15 O3 3.353(8) no 4_555
C15 C40 3.675(10) no 3_656
C16 O6 3.534(9) no 4_545
C17 O6 3.225(8) no 4_545
C21 C4 3.520(9) no 2_555
C21 C11 3.608(9) no 2_545
C22 C4 3.430(9) no 2_555
C22 C5 3.527(9) no 2_555
C23 O7 3.270(16) no 3_555
C24 O7 3.130(15) no 3_555
C27 O4 3.642(7) no .
C27 C9 3.573(8) no 2_545
C27 C10 3.574(8) no 2_545
C28 C9 3.628(8) no 2_545
C28 C10 3.670(8) no 2_545
C28 C46 3.634(9) no 2_645
C29 O5 3.166(7) no 4_545
C29 C46 3.513(9) no 2_645
C29 C47 3.460(9) no 2_645
C30 O5 3.272(7) no 4_545
C33 O1 3.301(7) no 4_555
C33 C3 3.606(8) no 2_555
C33 C40 3.655(9) no 3_656
C34 O1 3.183(7) no 4_555
C34 C45 3.668(9) no 2_655
C35 O4 3.503(7) no 2_655
C35 C54 3.658(7) no 2_655
C36 O4 3.385(6) no 2_655
C40 O1 3.511(9) no 2_645
C40 C15 3.675(10) no 3_656
C40 C33 3.655(9) no 3_656
C41 O1 3.444(7) no 2_645
C45 O7 3.686(18) no 3_655
C45 C34 3.668(9) no 2_645
C46 O7 3.324(17) no 3_655
C46 C28 3.634(9) no 2_655
C46 C29 3.513(9) no 2_655
C47 C29 3.460(9) no 2_655
C49 O7 3.660(18) no .
C50 C11 3.504(7) no 4_554
C51 O7 3.685(16) no .
C51 C10 3.630(7) no 2_545
C54 C35 3.658(7) no 2_645
I1 H53 3.5262 no .
Cu1 H51 2.8612 no .
Cu1 H53 2.7471 no .
S1 H50 2.6985 no .
S2 H54 2.7286 no .
P1 H2 2.8571 no .
P1 H6 2.8473 no .
P1 H8 2.8911 no .
P1 H12 2.8293 no .
P1 H14 2.8737 no .
P1 H18 2.8275 no .
P1 H20 2.8467 no .
P1 H24 2.8180 no .
P2 H26 2.8719 no .
P2 H30 2.8584 no .
P2 H32 2.8663 no .
P2 H36 2.8450 no .
P2 H38 2.8744 no .
P2 H42 2.8372 no .
P2 H44 2.8840 no .
P2 H48 2.8348 no .
O1 H53 2.5350 no .
O2 H50 2.6256 no .
O3 H50 2.4969 no .
O4 H54 2.6359 no .
O5 H54 2.5593 no .
O6 H51 2.4367 no .
N1 H50 2.6936 no .
N1 H51 2.5227 no .
N2 H53 2.5169 no .
N2 H54 2.6965 no .
C1 H3 3.2199 no .
C1 H4 3.6922 no .
C1 H5 3.2414 no .
C1 H8 2.8003 no .
C1 H18 2.7753 no .
C1 H24 3.4318 no .
C2 H4 3.2194 no .
C2 H5 3.6826 no .
C2 H6 3.2276 no .
C2 H18 3.5067 no .
C2 H24 3.3122 no .
C3 H5 3.2147 no .
C3 H6 3.6751 no .
C4 H2 3.2183 no .
C4 H6 3.2173 no .
C5 H2 3.6825 no .
C5 H3 3.2136 no .
C5 H8 3.5746 no .
C6 H2 3.2305 no .
C6 H3 3.6754 no .
C6 H4 3.2179 no .
C6 H8 2.6954 no .
C6 H18 3.0337 no .
C7 H6 3.4300 no .
C7 H9 3.2384 no .
C7 H10 3.6988 no .
C7 H11 3.2433 no .
C7 H14 2.8233 no .
C7 H24 2.9218 no .
C8 H6 3.2091 no .
C8 H10 3.2377 no .
C8 H11 3.6984 no .
C8 H12 3.2528 no .
C9 H11 3.2089 no .
C9 H12 3.6884 no .
C10 H8 3.2384 no .
C10 H12 3.2182 no .
C11 H8 3.6983 no .
C11 H9 3.2077 no .
C11 H14 3.6765 no .
C12 H8 3.2557 no .
C12 H9 3.6884 no .
C12 H10 3.2186 no .
C12 H14 2.7862 no .
C12 H24 3.1689 no .
C13 H6 3.0091 no .
C13 H12 3.5278 no .
C13 H15 3.2552 no .
C13 H16 3.6802 no .
C13 H17 3.2394 no .
C13 H20 2.6805 no .
C14 H12 3.3427 no .
C14 H16 3.2139 no .
C14 H17 3.6933 no .
C14 H18 3.2402 no .
C14 H20 3.4030 no .
C15 H17 3.2234 no .
C15 H18 3.6994 no .
C16 H14 3.2171 no .
C16 H18 3.2095 no .
C17 H14 3.6933 no .
C17 H15 3.2238 no .
C17 H20 3.6751 no .
C18 H6 3.1793 no .
C18 H14 3.2387 no .
C18 H15 3.6996 no .
C18 H16 3.2077 no .
C18 H20 2.8733 no .
C19 H2 2.6873 no .
C19 H12 2.8559 no .
C19 H18 3.6129 no .
C19 H21 3.2344 no .
C19 H22 3.6575 no .
C19 H23 3.2393 no .
C20 H2 3.4939 no .
C20 H12 3.6199 no .
C20 H18 3.5545 no .
C20 H22 3.1774 no .
C20 H23 3.6727 no .
C20 H24 3.2283 no .
C21 H23 3.2163 no .
C22 H20 3.1803 no .
C22 H24 3.2308 no .
C23 H2 3.5942 no .
C23 H20 3.6729 no .
C23 H21 3.2180 no .
C24 H2 2.7443 no .
C24 H12 3.1209 no .
C24 H20 3.2195 no .
C24 H22 3.2266 no .
C25 H27 3.2299 no .
C25 H28 3.6933 no .
C25 H29 3.2399 no .
C25 H32 2.6820 no .
C25 H42 2.9240 no .
C25 H48 3.4743 no .
C26 H28 3.2130 no .
C26 H29 3.6888 no .
C26 H30 3.2464 no .
C26 H32 3.4502 no .
C26 H48 3.2410 no .
C27 H29 3.2154 no .
C27 H30 3.6830 no .
C28 H26 3.2137 no .
C28 H30 3.2226 no .
C29 H26 3.6888 no .
C29 H27 3.2147 no .
C29 H32 3.4424 no .
C30 H26 3.2469 no .
C30 H27 3.6833 no .
C30 H28 3.2219 no .
C30 H32 2.7047 no .
C30 H42 3.1362 no .
C31 H30 3.5619 no .
C31 H33 3.2300 no .
C31 H34 3.6869 no .
C31 H35 3.2393 no .
C31 H38 2.7636 no .
C31 H48 2.9120 no .
C32 H30 3.3970 no .
C32 H34 3.2236 no .
C32 H35 3.6980 no .
C32 H36 3.2449 no .
C32 H38 3.6302 no .
C33 H35 3.2137 no .
C33 H36 3.6839 no .
C34 H32 3.2244 no .
C34 H36 3.2211 no .
C35 H32 3.6979 no .
C35 H33 3.2131 no .
C35 H38 3.5910 no .
C36 H32 3.2479 no .
C36 H33 3.6839 no .
C36 H34 3.2193 no .
C36 H38 2.7463 no .
C36 H48 3.1720 no .
C37 H30 2.8871 no .
C37 H36 3.5340 no .
C37 H39 3.2245 no .
C37 H40 3.6723 no .
C37 H41 3.2258 no .
C37 H44 2.7756 no .
C38 H36 3.3435 no .
C38 H40 3.2338 no .
C38 H42 3.2507 no .
C38 H44 3.6197 no .
C39 H41 3.2225 no .
C39 H42 3.6769 no .
C40 H38 3.2414 no .
C40 H42 3.2017 no .
C41 H39 3.2175 no .
C41 H44 3.6980 no .
C42 H30 3.0504 no .
C42 H38 3.2558 no .
C42 H39 3.6767 no .
C42 H40 3.2007 no .
C42 H44 2.8389 no .
C43 H26 2.7915 no .
C43 H36 2.9279 no .
C43 H42 3.5371 no .
C43 H45 3.2191 no .
C43 H46 3.6877 no .
C43 H47 3.2375 no .
C44 H42 3.4078 no .
C44 H46 3.2211 no .
C44 H47 3.6880 no .
C44 H48 3.2287 no .
C45 H47 3.2081 no .
C45 H48 3.6718 no .
C46 H44 3.2190 no .
C46 H48 3.2205 no .
C47 H26 3.5740 no .
C47 H44 3.6878 no .
C47 H45 3.2073 no .
C48 H26 2.7051 no .
C48 H36 3.1789 no .
C48 H44 3.2327 no .
C48 H45 3.6715 no .
C48 H46 3.2202 no .
C49 H50 3.2944 no 3_555
C49 H51 3.2711 no 3_555
C50 H51 3.3106 no .
C51 H50 3.3170 no .
C52 H53 3.2499 no 3_655
C52 H54 3.2861 no 3_655
C53 H54 3.3229 no .
C54 H53 3.3132 no .
H2 H3 2.2963 no .
H2 H24 2.7701 no .
H3 H4 2.2985 no .
H4 H5 2.3027 no .
H5 H6 2.3019 no .
H6 H8 2.5667 no .
H6 H18 3.0522 no .
H8 H9 2.3210 no .
H9 H10 2.2963 no .
H10 H11 2.2850 no .
H11 H12 2.3050 no .
H12 H14 2.6829 no .
H12 H24 3.1321 no .
H14 H15 2.3264 no .
H15 H16 2.2939 no .
H16 H17 2.2787 no .
H17 H18 2.3176 no .
H18 H20 2.9818 no .
H20 H21 2.3012 no .
H21 H22 2.2773 no .
H22 H23 2.2768 no .
H23 H24 2.3630 no .
H26 H27 2.2918 no .
H26 H48 2.5967 no .
H27 H28 2.2900 no .
H28 H29 2.3042 no .
H29 H30 2.3044 no .
H30 H32 2.7876 no .
H30 H42 2.9986 no .
H32 H33 2.3150 no .
H33 H34 2.2831 no .
H34 H35 2.3011 no .
H35 H36 2.3081 no .
H36 H38 2.7031 no .
H36 H48 3.1301 no .
H38 H39 2.3200 no .
H39 H40 2.2984 no .
H40 H41 2.2914 no .
H41 H42 2.2961 no .
H42 H44 2.8095 no .
H44 H45 2.3083 no .
H45 H46 2.2815 no .
H46 H47 2.3078 no .
H47 H48 2.3050 no .
H50 H51 2.2702 no 3_555
H53 H54 2.2528 no 3_655
I1 H4 3.3252 no 2_555
I1 H5 3.2332 no 2_555
I1 H21 3.1055 no .
I1 H22 3.2255 no .
I1 H26 3.3113 no .
I1 H41 3.2840 no 2_655
I1 H48 3.1670 no .
Cu1 H7A 3.0397 no .
Cu1 H7B 3.1845 no .
Cu1 H22 3.6497 no .
S1 H7B 3.4516 no .
S1 H14 3.4888 no 4_554
S1 H33 3.4699 no 4_554
S1 H40 3.6261 no 2_655
S1 H41 3.6861 no 2_655
S2 H7A 3.0563 no .
S2 H9 3.3083 no 2_545
S2 H10 3.6982 no 2_545
S2 H16 3.5664 no 4_544
S2 H17 3.4324 no 4_544
S2 H29 3.6660 no 4_544
O1 H7B 3.5568 no .
O1 H33 2.8800 no 4_554
O1 H34 2.6477 no 4_554
O1 H40 2.9114 no 2_655
O1 H41 2.7787 no 2_655
O2 H2 2.9590 no 3_555
O2 H3 2.6802 no 3_555
O2 H7B 3.1896 no .
O2 H11 3.0883 no 4_554
O2 H12 2.8483 no 4_554
O2 H14 3.1577 no 4_554
O2 H33 3.2959 no 4_554
O3 H5 2.9712 no 2_555
O3 H6 3.1281 no 2_555
O3 H14 2.8765 no 4_554
O3 H15 2.6911 no 4_554
O3 H40 3.4937 no 2_655
O3 H41 3.5650 no 2_655
O4 H9 2.6937 no 2_545
O4 H10 3.4973 no 2_545
O4 H27 2.8035 no .
O4 H35 3.1834 no 2_645
O4 H36 2.9589 no 2_645
O4 H38 2.9884 no 2_645
O5 H7A 3.2470 no .
O5 H16 3.6258 no 4_544
O5 H17 3.4562 no 4_544
O5 H29 2.5330 no 4_544
O5 H30 2.7432 no 4_544
O5 H38 3.6065 no 2_645
O5 H39 3.1954 no 2_645
O5 H46 3.3489 no 3_655
O5 H47 3.2690 no 3_655
O6 H7A 2.3157 no .
O6 H7B 3.4996 no .
O6 H9 2.9952 no 2_545
O6 H10 2.8849 no 2_545
O6 H16 3.0694 no 4_544
O6 H17 2.4514 no 4_544
O7 H17 3.0797 no 4_544
O7 H23 2.8089 no 3_555
O7 H24 2.5407 no 3_555
O7 H29 3.2806 no 4_544
O7 H45 3.2873 no 3_655
O7 H46 2.5732 no 3_655
O7 H51 3.4266 no .
N1 H7A 3.1586 no .
N1 H7B 2.8160 no .
N1 H22 3.2692 no .
N2 H7A 3.1210 no .
N2 H7B 3.6166 no .
N2 H46 3.0610 no 3_655
N2 H47 3.6810 no 3_655
C1 H45 3.4177 no 1_455
C2 H12 3.4580 no 2_545
C2 H45 2.9637 no 1_455
C3 H12 3.4442 no 2_545
C3 H33 3.2048 no 2_545
C3 H34 3.6309 no 2_545
C3 H45 2.9680 no 1_455
C4 H21 3.6027 no 2_545
C4 H22 3.4372 no 2_545
C4 H33 3.6128 no 2_545
C4 H44 3.4990 no 1_455
C4 H45 3.4349 no 1_455
C5 H22 3.2518 no 2_545
C5 H44 3.4233 no 1_455
C6 H15 3.5728 no 3_556
C8 H16 3.2617 no 3_556
C8 H28 3.3888 no 2_555
C9 H16 3.0397 no 3_556
C9 H27 2.9013 no 2_555
C9 H28 3.0169 no 2_555
C10 H21 3.5373 no 2_555
C10 H27 2.9696 no 2_555
C10 H28 3.1539 no 2_555
C10 H50 3.4181 no 4_555
C10 H51 3.0199 no 2_555
C11 H21 3.6920 no 2_555
C11 H28 3.6188 no 2_555
C11 H50 2.9936 no 4_555
C11 H51 3.4488 no 2_555
C12 H50 3.5693 no 4_555
C15 H6 3.4145 no 3_556
C15 H40 3.2589 no 3_656
C16 H9 3.5845 no 3_556
C16 H39 3.3123 no 3_656
C17 H7A 3.4675 no 4_545
C17 H29 3.6910 no .
C19 H11 3.6436 no 2_545
C20 H11 3.2786 no 2_545
C21 H4 3.2035 no 2_555
C21 H10 3.3472 no 2_545
C21 H11 3.0108 no 2_545
C22 H4 3.3990 no 2_555
C22 H5 3.5393 no 2_555
C22 H10 3.5949 no 2_545
C22 H11 3.1141 no 2_545
C23 H7B 3.4646 no 3_555
C23 H11 3.4772 no 2_545
C23 H18 3.5280 no 2_555
C24 H7B 3.2792 no 3_555
C26 H35 3.1949 no 2_645
C26 H36 3.2753 no 2_645
C27 H9 3.3352 no 2_545
C27 H10 3.3382 no 2_545
C27 H21 3.4654 no .
C27 H36 3.0454 no 2_645
C28 H9 3.6615 no 2_545
C29 H46 3.4835 no 2_645
C29 H47 3.3829 no 2_645
C30 H39 3.6380 no 3_656
C30 H47 3.5607 no 2_645
C32 H4 3.5431 no 2_555
C32 H40 3.2813 no 3_656
C33 H3 2.9291 no 2_555
C33 H4 3.2215 no 2_555
C33 H40 2.9052 no 3_656
C34 H3 3.2895 no 2_555
C34 H4 3.6351 no 2_555
C34 H40 3.5846 no 3_656
C34 H45 3.6915 no 2_655
C34 H53 3.2758 no 4_555
C34 H54 3.6311 no 2_655
C35 H26 3.2864 no 2_655
C35 H54 3.2712 no 2_655
C36 H26 3.6300 no 2_655
C36 H27 3.6535 no 2_655
C39 H15 3.5748 no 3_656
C39 H16 3.1935 no 3_656
C39 H30 3.6862 no 3_656
C40 H15 3.1128 no 3_656
C40 H16 3.6646 no 3_656
C40 H33 3.5710 no 3_656
C41 H5 3.3204 no 1_655
C41 H53 3.6343 no 2_645
C43 H35 3.6382 no 2_645
C44 H8 3.6051 no 1_655
C44 H35 3.6979 no 2_645
C45 H7B 3.4659 no 3_655
C45 H28 3.5111 no 2_655
C45 H34 3.1047 no 2_645
C45 H35 3.6758 no 2_645
C46 H7A 3.5602 no 3_655
C46 H7B 3.2170 no 3_655
C46 H28 3.4740 no 2_655
C46 H29 3.2656 no 2_655
C46 H34 3.1580 no 2_645
C46 H35 3.5750 no 2_645
C47 H29 3.4607 no 2_655
C47 H35 3.5227 no 2_645
C48 H35 3.5595 no 2_645
C49 H7A 3.5124 no .
C49 H7B 3.3417 no .
C49 H22 3.0833 no .
C49 H23 3.6862 no .
C49 H23 3.5308 no 3_555
C50 H11 3.1497 no 4_554
C50 H22 3.6105 no .
C50 H23 3.3111 no .
C51 H7A 3.3217 no .
C51 H7B 3.6859 no .
C51 H10 3.2177 no 2_545
C51 H11 3.4608 no 2_545
C51 H22 3.2559 no .
C51 H23 3.2343 no 3_555
C52 H46 3.3178 no 3_655
C52 H47 3.2340 no 3_655
C53 H34 3.3239 no 4_554
C53 H35 3.5801 no 4_554
C53 H41 3.6063 no 2_655
C53 H46 3.6416 no 3_655
C53 H47 3.5439 no .
C54 H35 3.2629 no 2_645
C54 H47 3.1176 no 3_655
H2 O2 2.9590 no 3_555
H2 H7B 3.2421 no 3_555
H2 H11 3.0967 no 2_545
H2 H12 3.1692 no 2_545
H2 H45 3.1985 no 1_455
H3 O2 2.6802 no 3_555
H3 C33 2.9291 no 2_545
H3 C34 3.2895 no 2_545
H3 H12 3.1512 no 2_545
H3 H33 2.3930 no 2_545
H3 H34 3.0811 no 2_545
H3 H45 3.1967 no 1_455
H4 I1 3.3252 no 2_545
H4 C21 3.2035 no 2_545
H4 C22 3.3990 no 2_545
H4 C32 3.5431 no 2_545
H4 C33 3.2215 no 2_545
H4 C34 3.6351 no 2_545
H4 H21 3.0665 no 2_545
H4 H22 3.3828 no 2_545
H4 H33 3.2233 no 2_545
H5 I1 3.2332 no 2_545
H5 O3 2.9712 no 2_545
H5 C22 3.5393 no 2_545
H5 C41 3.3204 no 1_455
H5 H22 3.0376 no 2_545
H5 H41 2.9656 no 1_455
H5 H42 3.6771 no 1_455
H5 H44 3.6261 no 1_455
H6 O3 3.1281 no 2_545
H6 C15 3.4145 no 3_556
H6 H15 2.7345 no 3_556
H7A Cu1 3.0397 no .
H7A S2 3.0563 no .
H7A O5 3.2470 no .
H7A O6 2.3157 no .
H7A N1 3.1586 no .
H7A N2 3.1210 no .
H7A C17 3.4675 no 4_544
H7A C46 3.5602 no 3_655
H7A C49 3.5124 no .
H7A C51 3.3217 no .
H7A H17 2.5674 no 4_544
H7A H23 3.0781 no 3_555
H7A H24 3.2645 no 3_555
H7A H29 3.1465 no 4_544
H7A H46 2.7074 no 3_655
H7A H51 2.8832 no .
H7B Cu1 3.1845 no .
H7B S1 3.4516 no .
H7B O1 3.5568 no .
H7B O2 3.1896 no .
H7B O6 3.4996 no .
H7B N1 2.8160 no .
H7B N2 3.6166 no .
H7B C23 3.4646 no 3_555
H7B C24 3.2792 no 3_555
H7B C45 3.4659 no 3_655
H7B C46 3.2170 no 3_655
H7B C49 3.3417 no .
H7B C51 3.6859 no .
H7B H2 3.2421 no 3_555
H7B H23 3.1155 no 3_555
H7B H24 2.7781 no 3_555
H7B H45 2.9781 no 3_655
H7B H46 2.4732 no 3_655
H7B H51 3.5350 no .
H8 C44 3.6051 no 1_455
H8 H15 3.4914 no 3_556
H8 H16 3.1652 no 3_556
H8 H44 3.1475 no 1_455
H8 H45 3.4512 no 1_455
H9 S2 3.3083 no 2_555
H9 O4 2.6937 no 2_555
H9 O6 2.9952 no 2_555
H9 C16 3.5845 no 3_556
H9 C27 3.3352 no 2_555
H9 C28 3.6615 no 2_555
H9 H16 2.7527 no 3_556
H9 H27 2.5510 no 2_555
H9 H28 3.2205 no 2_555
H10 S2 3.6982 no 2_555
H10 O4 3.4973 no 2_555
H10 O6 2.8849 no 2_555
H10 C21 3.3472 no 2_555
H10 C22 3.5949 no 2_555
H10 C27 3.3382 no 2_555
H10 C51 3.2177 no 2_555
H10 H21 3.0070 no 2_555
H10 H22 3.4444 no 2_555
H10 H27 2.6803 no 2_555
H10 H28 3.4329 no 2_555
H10 H50 3.5299 no 4_555
H10 H51 2.5605 no 2_555
H11 O2 3.0883 no 4_555
H11 C19 3.6436 no 2_555
H11 C20 3.2786 no 2_555
H11 C21 3.0108 no 2_555
H11 C22 3.1141 no 2_555
H11 C23 3.4772 no 2_555
H11 C50 3.1497 no 4_555
H11 C51 3.4608 no 2_555
H11 H2 3.0967 no 2_555
H11 H20 3.6942 no 2_555
H11 H21 3.2957 no 2_555
H11 H22 3.4554 no 2_555
H11 H50 2.8192 no 4_555
H11 H51 3.3541 no 2_555
H12 O2 2.8483 no 4_555
H12 C2 3.4580 no 2_555
H12 C3 3.4442 no 2_555
H12 H2 3.1692 no 2_555
H12 H3 3.1512 no 2_555
H14 S1 3.4888 no 4_555
H14 O2 3.1577 no 4_555
H14 O3 2.8765 no 4_555
H14 H50 3.5562 no 4_555
H15 O3 2.6911 no 4_555
H15 C6 3.5728 no 3_556
H15 C39 3.5748 no 3_656
H15 C40 3.1128 no 3_656
H15 H6 2.7345 no 3_556
H15 H8 3.4914 no 3_556
H15 H39 3.5920 no 3_656
H15 H40 2.7706 no 3_656
H16 S2 3.5664 no 4_545
H16 O5 3.6258 no 4_545
H16 O6 3.0694 no 4_545
H16 C8 3.2617 no 3_556
H16 C9 3.0397 no 3_556
H16 C39 3.1935 no 3_656
H16 C40 3.6646 no 3_656
H16 H8 3.1652 no 3_556
H16 H9 2.7527 no 3_556
H16 H39 2.8569 no 3_656
H16 H40 3.6705 no 3_656
H17 S2 3.4324 no 4_545
H17 O5 3.4562 no 4_545
H17 O6 2.4514 no 4_545
H17 O7 3.0797 no 4_545
H17 H7A 2.5674 no 4_545
H17 H23 3.4864 no 2_545
H17 H29 3.3110 no .
H17 H51 3.2847 no 4_545
H18 C23 3.5280 no 2_545
H18 H23 3.0227 no 2_545
H20 H11 3.6942 no 2_545
H20 H32 3.6746 no .
H21 I1 3.1055 no .
H21 C4 3.6027 no 2_555
H21 C10 3.5373 no 2_545
H21 C11 3.6920 no 2_545
H21 C27 3.4654 no .
H21 H4 3.0665 no 2_555
H21 H10 3.0070 no 2_545
H21 H11 3.2957 no 2_545
H21 H27 3.5231 no .
H22 I1 3.2255 no .
H22 Cu1 3.6497 no .
H22 N1 3.2692 no .
H22 C4 3.4372 no 2_555
H22 C5 3.2518 no 2_555
H22 C49 3.0833 no .
H22 C50 3.6105 no .
H22 C51 3.2559 no .
H22 H4 3.3828 no 2_555
H22 H5 3.0376 no 2_555
H22 H10 3.4444 no 2_545
H22 H11 3.4554 no 2_545
H22 H51 3.4280 no .
H23 O7 2.8089 no 3_555
H23 C49 3.6862 no .
H23 C49 3.5308 no 3_555
H23 C50 3.3111 no .
H23 C51 3.2343 no 3_555
H23 H7A 3.0781 no 3_555
H23 H7B 3.1155 no 3_555
H23 H17 3.4864 no 2_555
H23 H18 3.0227 no 2_555
H23 H50 3.6198 no .
H23 H51 3.5122 no 3_555
H24 O7 2.5407 no 3_555
H24 H7A 3.2645 no 3_555
H24 H7B 2.7781 no 3_555
H24 H45 3.6516 no 1_455
H26 I1 3.3113 no .
H26 C35 3.2864 no 2_645
H26 C36 3.6300 no 2_645
H26 H35 2.5667 no 2_645
H26 H36 3.2531 no 2_645
H27 O4 2.8035 no .
H27 C9 2.9013 no 2_545
H27 C10 2.9696 no 2_545
H27 C36 3.6535 no 2_645
H27 H9 2.5510 no 2_545
H27 H10 2.6803 no 2_545
H27 H21 3.5231 no .
H27 H35 3.5913 no 2_645
H27 H36 2.8322 no 2_645
H28 C8 3.3888 no 2_545
H28 C9 3.0169 no 2_545
H28 C10 3.1539 no 2_545
H28 C11 3.6188 no 2_545
H28 C45 3.5111 no 2_645
H28 C46 3.4740 no 2_645
H28 H9 3.2205 no 2_545
H28 H10 3.4329 no 2_545
H28 H45 3.6738 no 2_645
H28 H46 3.6414 no 2_645
H29 S2 3.6660 no 4_545
H29 O5 2.5330 no 4_545
H29 O7 3.2806 no 4_545
H29 C17 3.6910 no .
H29 C46 3.2656 no 2_645
H29 C47 3.4607 no 2_645
H29 H7A 3.1465 no 4_545
H29 H17 3.3110 no .
H29 H46 3.0007 no 2_645
H29 H47 3.3382 no 2_645
H30 O5 2.7432 no 4_545
H30 C39 3.6862 no 3_656
H30 H39 2.8652 no 3_656
H30 H47 3.6079 no 2_645
H32 H20 3.6746 no .
H32 H39 3.3971 no 3_656
H32 H40 3.3504 no 3_656
H33 S1 3.4699 no 4_555
H33 O1 2.8800 no 4_555
H33 O2 3.2959 no 4_555
H33 C3 3.2048 no 2_555
H33 C4 3.6128 no 2_555
H33 C40 3.5710 no 3_656
H33 H3 2.3930 no 2_555
H33 H4 3.2233 no 2_555
H33 H40 2.6953 no 3_656
H34 O1 2.6477 no 4_555
H34 C3 3.6309 no 2_555
H34 C45 3.1047 no 2_655
H34 C46 3.1580 no 2_655
H34 C53 3.3239 no 4_555
H34 H3 3.0811 no 2_555
H34 H45 3.0836 no 2_655
H34 H46 3.1503 no 2_655
H34 H53 2.7820 no 4_555
H34 H54 3.6689 no 2_655
H35 O4 3.1834 no 2_655
H35 C26 3.1949 no 2_655
H35 C43 3.6382 no 2_655
H35 C44 3.6979 no 2_655
H35 C45 3.6758 no 2_655
H35 C46 3.5750 no 2_655
H35 C47 3.5227 no 2_655
H35 C48 3.5595 no 2_655
H35 C53 3.5801 no 4_555
H35 C54 3.2629 no 2_655
H35 H26 2.5667 no 2_655
H35 H27 3.5913 no 2_655
H35 H53 3.5767 no 4_555
H35 H54 3.0602 no 2_655
H36 O4 2.9589 no 2_655
H36 C26 3.2753 no 2_655
H36 C27 3.0454 no 2_655
H36 H26 3.2531 no 2_655
H36 H27 2.8322 no 2_655
H38 O4 2.9884 no 2_655
H38 O5 3.6065 no 2_655
H39 O5 3.1954 no 2_655
H39 C16 3.3123 no 3_656
H39 C30 3.6380 no 3_656
H39 H15 3.5920 no 3_656
H39 H16 2.8569 no 3_656
H39 H30 2.8652 no 3_656
H39 H32 3.3971 no 3_656
H40 S1 3.6261 no 2_645
H40 O1 2.9114 no 2_645
H40 O3 3.4937 no 2_645
H40 C15 3.2589 no 3_656
H40 C32 3.2813 no 3_656
H40 C33 2.9052 no 3_656
H40 C34 3.5846 no 3_656
H40 H15 2.7706 no 3_656
H40 H16 3.6705 no 3_656
H40 H32 3.3504 no 3_656
H40 H33 2.6953 no 3_656
H41 I1 3.2840 no 2_645
H41 S1 3.6861 no 2_645
H41 O1 2.7787 no 2_645
H41 O3 3.5650 no 2_645
H41 C53 3.6063 no 2_645
H41 H5 2.9656 no 1_655
H41 H53 2.9305 no 2_645
H41 H54 3.6283 no 4_545
H42 H5 3.6771 no 1_655
H42 H47 3.5178 no 2_645
H42 H48 3.5721 no 2_645
H44 C4 3.4990 no 1_655
H44 C5 3.4233 no 1_655
H44 H5 3.6261 no 1_655
H44 H8 3.1475 no 1_655
H45 O7 3.2873 no 3_655
H45 C1 3.4177 no 1_655
H45 C2 2.9637 no 1_655
H45 C3 2.9680 no 1_655
H45 C4 3.4349 no 1_655
H45 C34 3.6915 no 2_645
H45 H2 3.1985 no 1_655
H45 H3 3.1967 no 1_655
H45 H7B 2.9781 no 3_655
H45 H8 3.4512 no 1_655
H45 H24 3.6516 no 1_655
H45 H28 3.6738 no 2_655
H45 H34 3.0836 no 2_645
H46 O5 3.3489 no 3_655
H46 O7 2.5732 no 3_655
H46 N2 3.0610 no 3_655
H46 C29 3.4835 no 2_655
H46 C52 3.3178 no 3_655
H46 C53 3.6416 no 3_655
H46 H7A 2.7074 no 3_655
H46 H7B 2.4732 no 3_655
H46 H28 3.6414 no 2_655
H46 H29 3.0007 no 2_655
H46 H34 3.1503 no 2_645
H46 H53 3.6022 no 3_655
H47 O5 3.2690 no 3_655
H47 N2 3.6810 no 3_655
H47 C29 3.3829 no 2_655
H47 C30 3.5607 no 2_655
H47 C52 3.2340 no 3_655
H47 C53 3.5439 no .
H47 C54 3.1176 no 3_655
H47 H29 3.3382 no 2_655
H47 H30 3.6079 no 2_655
H47 H42 3.5178 no 2_655
H47 H54 3.2760 no 3_655
H48 I1 3.1670 no .
H48 H42 3.5721 no 2_655
H50 C10 3.4181 no 4_554
H50 C11 2.9936 no 4_554
H50 C12 3.5693 no 4_554
H50 H10 3.5299 no 4_554
H50 H11 2.8192 no 4_554
H50 H14 3.5562 no 4_554
H50 H23 3.6198 no .
H51 O7 3.4266 no .
H51 C10 3.0199 no 2_545
H51 C11 3.4488 no 2_545
H51 H7A 2.8832 no .
H51 H7B 3.5350 no .
H51 H10 2.5605 no 2_545
H51 H11 3.3541 no 2_545
H51 H17 3.2847 no 4_544
H51 H22 3.4280 no .
H51 H23 3.5122 no 3_555
H53 C34 3.2758 no 4_554
H53 C41 3.6343 no 2_655
H53 H34 2.7820 no 4_554
H53 H35 3.5767 no 4_554
H53 H41 2.9305 no 2_655
H53 H46 3.6022 no 3_655
H54 C34 3.6311 no 2_645
H54 C35 3.2712 no 2_645
H54 H34 3.6689 no 2_645
H54 H35 3.0602 no 2_645
H54 H41 3.6283 no 4_544
H54 H47 3.2760 no 3_655

loop_
_geom_torsion_atom_site_label_1
_geom_torsion_atom_site_label_2
_geom_torsion_atom_site_label_3
_geom_torsion_atom_site_label_4
_geom_torsion
_geom_torsion_publ_flag
_geom_torsion_site_symmetry_3
_geom_torsion_site_symmetry_4
I1 Cu1 N1 S1 81.55(16) no . .
I1 Cu1 N1 C49 -86.9(3) no . .
I1 Cu1 N2 S2 102.01(13) no . .
I1 Cu1 N2 C52 -58.8(3) no . .
N1 Cu1 N2 S2 -81.0(3) no . .
N1 Cu1 N2 C52 118.3(3) no . .
N2 Cu1 N1 S1 -95.2(3) no . .
N2 Cu1 N1 C49 96.3(4) no . .
O1 S1 N1 Cu1 10.9(3) no . .
O1 S1 N1 C49 -179.0(3) no . .
O2 S1 N1 Cu1 130.1(2) no . .
O2 S1 N1 C49 -59.8(3) no . .
O3 S1 N1 Cu1 -108.8(2) no . .
O3 S1 N1 C49 61.3(3) no . .
O4 S2 N2 Cu1 -99.92(19) no . .
O4 S2 N2 C52 62.0(3) no . .
O5 S2 N2 Cu1 138.76(19) no . .
O5 S2 N2 C52 -59.4(3) no . .
O6 S2 N2 Cu1 19.0(3) no . .
O6 S2 N2 C52 -179.1(3) no . .
C1 P1 C7 C8 20.0(4) no . .
C1 P1 C7 C12 -162.0(3) no . .
C7 P1 C1 C2 109.0(4) no . .
C7 P1 C1 C6 -70.8(4) no . .
C1 P1 C13 C14 -146.6(4) no . .
C1 P1 C13 C18 35.0(4) no . .
C13 P1 C1 C2 -129.2(3) no . .
C13 P1 C1 C6 51.0(4) no . .
C1 P1 C19 C20 -104.2(4) no . .
C1 P1 C19 C24 74.0(4) no . .
C19 P1 C1 C2 -10.0(4) no . .
C19 P1 C1 C6 170.2(3) no . .
C7 P1 C13 C14 -25.0(5) no . .
C7 P1 C13 C18 156.6(3) no . .
C13 P1 C7 C8 -99.9(4) no . .
C13 P1 C7 C12 78.1(4) no . .
C7 P1 C19 C20 135.1(3) no . .
C7 P1 C19 C24 -46.8(4) no . .
C19 P1 C7 C8 140.1(3) no . .
C19 P1 C7 C12 -41.9(4) no . .
C13 P1 C19 C20 14.0(4) no . .
C13 P1 C19 C24 -167.8(3) no . .
C19 P1 C13 C14 94.1(4) no . .
C19 P1 C13 C18 -84.4(4) no . .
C25 P2 C31 C32 19.4(4) no . .
C25 P2 C31 C36 -164.4(3) no . .
C31 P2 C25 C26 94.2(4) no . .
C31 P2 C25 C30 -78.4(4) no . .
C25 P2 C37 C38 -138.2(4) no . .
C25 P2 C37 C42 43.0(4) no . .
C37 P2 C25 C26 -145.7(4) no . .
C37 P2 C25 C30 41.7(4) no . .
C25 P2 C43 C44 -103.1(4) no . .
C25 P2 C43 C48 74.0(4) no . .
C43 P2 C25 C26 -24.4(4) no . .
C43 P2 C25 C30 163.0(3) no . .
C31 P2 C37 C38 -19.6(5) no . .
C31 P2 C37 C42 161.6(4) no . .
C37 P2 C31 C32 -99.5(4) no . .
C37 P2 C31 C36 76.7(4) no . .
C31 P2 C43 C44 138.4(4) no . .
C31 P2 C43 C48 -44.5(4) no . .
C43 P2 C31 C32 139.4(3) no . .
C43 P2 C31 C36 -44.4(4) no . .
C37 P2 C43 C44 17.2(4) no . .
C37 P2 C43 C48 -165.7(3) no . .
C43 P2 C37 C38 100.3(4) no . .
C43 P2 C37 C42 -78.4(4) no . .
Cu1 N1 C49 C50 162.0(3) no . .
Cu1 N1 C49 C51 -17.1(5) no . .
S1 N1 C49 C50 -5.3(5) no . .
S1 N1 C49 C51 175.6(2) no . .
Cu1 N2 C52 C53 -21.3(5) no . .
Cu1 N2 C52 C54 158.3(3) no . .
S2 N2 C52 C53 179.9(2) no . .
S2 N2 C52 C54 -0.5(5) no . .
P1 C1 C2 C3 -176.7(3) no . .
P1 C1 C6 C5 176.6(3) no . .
C2 C1 C6 C5 -3.2(7) no . .
C6 C1 C2 C3 3.1(7) no . .
C1 C2 C3 C4 -0.6(7) no . .
C2 C3 C4 C5 -1.8(8) no . .
C3 C4 C5 C6 1.6(8) no . .
C4 C5 C6 C1 0.9(8) no . .
P1 C7 C8 C9 176.9(3) no . .
P1 C7 C12 C11 -177.7(3) no . .
C8 C7 C12 C11 0.4(6) no . .
C12 C7 C8 C9 -1.2(6) no . .
C7 C8 C9 C10 1.0(7) no . .
C8 C9 C10 C11 -0.1(7) no . .
C9 C10 C11 C12 -0.7(7) no . .
C10 C11 C12 C7 0.6(7) no . .
P1 C13 C14 C15 -177.4(4) no . .
P1 C13 C18 C17 176.9(4) no . .
C14 C13 C18 C17 -1.6(8) no . .
C18 C13 C14 C15 1.0(8) no . .
C13 C14 C15 C16 -0.4(9) no . .
C14 C15 C16 C17 0.5(11) no . .
C15 C16 C17 C18 -1.0(12) no . .
C16 C17 C18 C13 1.6(10) no . .
P1 C19 C20 C21 178.4(3) no . .
P1 C19 C24 C23 -177.4(3) no . .
C20 C19 C24 C23 0.8(8) no . .
C24 C19 C20 C21 0.3(8) no . .
C19 C20 C21 C22 -0.4(9) no . .
C20 C21 C22 C23 -0.5(10) no . .
C21 C22 C23 C24 1.6(10) no . .
C22 C23 C24 C19 -1.6(9) no . .
P2 C25 C26 C27 -172.4(3) no . .
P2 C25 C30 C29 170.7(4) no . .
C26 C25 C30 C29 -2.0(7) no . .
C30 C25 C26 C27 0.2(7) no . .
C25 C26 C27 C28 1.4(8) no . .
C26 C27 C28 C29 -1.3(9) no . .
C27 C28 C29 C30 -0.6(9) no . .
C28 C29 C30 C25 2.2(9) no . .
P2 C31 C32 C33 175.4(3) no . .
P2 C31 C36 C35 -175.8(3) no . .
C32 C31 C36 C35 0.4(7) no . .
C36 C31 C32 C33 -0.8(7) no . .
C31 C32 C33 C34 0.6(7) no . .
C32 C33 C34 C35 0.1(8) no . .
C33 C34 C35 C36 -0.5(8) no . .
C34 C35 C36 C31 0.3(8) no . .
P2 C37 C38 C39 -179.4(4) no . .
P2 C37 C42 C41 178.9(4) no . .
C38 C37 C42 C41 0.2(8) no . .
C42 C37 C38 C39 -0.7(8) no . .
C37 C38 C39 C40 1.1(9) no . .
C38 C39 C40 C41 -1.0(10) no . .
C39 C40 C41 C42 0.4(10) no . .
C40 C41 C42 C37 -0.0(9) no . .
P2 C43 C44 C45 176.9(3) no . .
P2 C43 C48 C47 -175.9(3) no . .
C44 C43 C48 C47 1.3(7) no . .
C48 C43 C44 C45 -0.2(7) no . .
C43 C44 C45 C46 -1.4(8) no . .
C44 C45 C46 C47 2.0(9) no . .
C45 C46 C47 C48 -0.9(9) no . .
C46 C47 C48 C43 -0.8(8) no . .
N1 C49 C50 C51 179.9(4) no . 3_555
N1 C49 C51 C50 -179.8(4) no . 3_555
C50 C49 C51 C50 1.0(6) no . 3_555
C51 C49 C50 C51 -1.0(6) no . 3_555
C49 C50 C51 C49 1.0(6) no 3_555 3_555
N2 C52 C53 C54 177.9(3) no . 3_655
N2 C52 C54 C53 -177.9(4) no . 3_655
C53 C52 C54 C53 1.7(5) no . 3_655
C54 C52 C53 C54 -1.8(6) no . 3_655
C52 C53 C54 C52 1.8(6) no 3_655 3_655
